data_4031972
loop_
_publ_author_name
'Liu, Hua-Chao'
'Tao, Hai-Yan'
'Cong, Hengjiang'
'Wang, Chun-Jiang'

_publ_section_title
;
 Silver(I)-Catalyzed Atroposelective Desymmetrization of N-Arylmaleimide
 via 1,3-Dipolar Cycloaddition of Azomethine Ylides: Access to
 Octahydropyrrolo[3,4-c]pyrrole Derivatives.
;
_journal_issue 9
_journal_name_full 'The Journal of organic chemistry'
_journal_page_first 3752
_journal_page_last 3760
_journal_paper_doi 10.1021/acs.joc.6b00396
_journal_volume 81
_journal_year 2016
_chemical_absolute_configuration ad
_chemical_formula_moiety 'C24 H25 Cl N2 O4'
_chemical_formula_sum 'C24 H25 Cl N2 O4'
_chemical_formula_weight 440.91
_chemical_name_systematic
; 
 ? 
;
_space_group_IT_number 5
_symmetry_cell_setting monoclinic
_symmetry_space_group_name_Hall 'C 2y'
_symmetry_space_group_name_H-M 'C 1 2 1'
_atom_sites_solution_hydrogens mixed
_atom_sites_solution_primary direct
_atom_sites_solution_secondary difmap
_audit_creation_method SHELXL-97
_cell_angle_alpha 90.00
_cell_angle_beta 118.361(12)
_cell_angle_gamma 90.00
_cell_formula_units_Z 4
_cell_length_a 21.203(4)
_cell_length_b 5.8478(9)
_cell_length_c 20.613(4)
_cell_measurement_reflns_used 4872
_cell_measurement_temperature 296(2)
_cell_measurement_theta_max 63.64
_cell_measurement_theta_min 4.17
_cell_volume 2249.1(7)
_computing_cell_refinement 'Bruker SAINT'
_computing_data_collection 'Bruker APEX2'
_computing_data_reduction 'Bruker SAINT'
_computing_molecular_graphics 'Bruker SHELXTL'
_computing_publication_material 'Bruker SHELXTL'
_computing_structure_refinement 'SHELXL-97 (Sheldrick, 2008)'
_computing_structure_solution 'SHELXS-97 (Sheldrick, 2008)'
_diffrn_ambient_temperature 296(2)
_diffrn_measured_fraction_theta_full 0.958
_diffrn_measured_fraction_theta_max 0.958
_diffrn_measurement_device_type 'Bruker Kappa APEX-Duo CCD'
_diffrn_measurement_method '\f and \w scans'
_diffrn_radiation_monochromator graphite
_diffrn_radiation_source 'fine-focus sealed tube'
_diffrn_radiation_type CuK\a
_diffrn_radiation_wavelength 1.54178
_diffrn_reflns_av_R_equivalents 0.0421
_diffrn_reflns_av_sigmaI/netI 0.0550
_diffrn_reflns_limit_h_max 24
_diffrn_reflns_limit_h_min -23
_diffrn_reflns_limit_k_max 4
_diffrn_reflns_limit_k_min -6
_diffrn_reflns_limit_l_max 23
_diffrn_reflns_limit_l_min -23
_diffrn_reflns_number 7174
_diffrn_reflns_theta_full 64.57
_diffrn_reflns_theta_max 64.57
_diffrn_reflns_theta_min 2.44
_exptl_absorpt_coefficient_mu 1.774
_exptl_absorpt_correction_T_max 0.9165
_exptl_absorpt_correction_T_min 0.6754
_exptl_absorpt_correction_type multi-scan
_exptl_absorpt_process_details 'SADABS-2012/1 (Bruker,2012)'
_exptl_crystal_colour colorless
_exptl_crystal_density_diffrn 1.302
_exptl_crystal_density_method 'not measured'
_exptl_crystal_description bar
_exptl_crystal_F_000 928
_exptl_crystal_size_max 0.24
_exptl_crystal_size_mid 0.12
_exptl_crystal_size_min 0.05
_refine_diff_density_max 0.415
_refine_diff_density_min -0.189
_refine_diff_density_rms 0.061
_refine_ls_abs_structure_details 'Flack H D (1983), Acta Cryst. A39, 876-881'
_refine_ls_abs_structure_Flack 0.04(3)
_refine_ls_extinction_method none
_refine_ls_goodness_of_fit_ref 1.074
_refine_ls_hydrogen_treatment mixed
_refine_ls_matrix_type full
_refine_ls_number_parameters 332
_refine_ls_number_reflns 2778
_refine_ls_number_restraints 1
_refine_ls_restrained_S_all 1.074
_refine_ls_R_factor_all 0.0652
_refine_ls_R_factor_gt 0.0593
_refine_ls_shift/su_max 0.000
_refine_ls_shift/su_mean 0.000
_refine_ls_structure_factor_coef Fsqd
_refine_ls_weighting_details 'calc w=1/[\s^2^(Fo^2^)+(0.0984P)^2^+1.4407P] where P=(Fo^2^+2Fc^2^)/3'
_refine_ls_weighting_scheme calc
_refine_ls_wR_factor_gt 0.1559
_refine_ls_wR_factor_ref 0.1624
_reflns_number_gt 2511
_reflns_number_total 2778
_reflns_threshold_expression >2sigma(I)
_cod_data_source_file jo6b00396_si_002.cif
_cod_data_source_block I
_cod_depositor_comments 'Adding full bibliography for 4031972.cif.'
_cod_original_cell_volume 2249.0(7)
_cod_original_sg_symbol_H-M 'C 2'
_cod_database_code 4031972

loop_
_symmetry_equiv_pos_as_xyz
'x, y, z'
'-x, y, -z'
'x+1/2, y+1/2, z'
'-x+1/2, y+1/2, -z'

loop_
_atom_site_label
_atom_site_type_symbol
_atom_site_fract_x
_atom_site_fract_y
_atom_site_fract_z
_atom_site_U_iso_or_equiv
_atom_site_adp_type
_atom_site_occupancy
_atom_site_symmetry_multiplicity
_atom_site_calc_flag
_atom_site_refinement_flags
Cl1 Cl 0.68578(8) 0.4976(3) 0.39661(8) 0.0891(5) Uani 1 1 d .
H1N H 0.511(3) 0.485(10) 0.581(3) 0.054(13) Uiso 1 1 d .
O1 O 0.5026(2) 0.1428(7) 0.6777(3) 0.0798(11) Uani 1 1 d .
N1 N 0.5457(2) 0.5043(8) 0.6226(2) 0.0571(9) Uani 1 1 d .
C1 C 0.6582(2) 0.5713(11) 0.4621(3) 0.0643(13) Uani 1 1 d .
O2 O 0.49713(18) 0.3623(7) 0.7636(2) 0.0686(9) Uani 1 1 d .
N2 N 0.72356(16) 0.5504(6) 0.77351(19) 0.0475(8) Uani 1 1 d .
H2 H 0.624(3) 0.917(13) 0.423(4) 0.10(2) Uiso 1 1 d .
C2 C 0.6287(3) 0.7814(10) 0.4591(3) 0.0663(13) Uani 1 1 d .
H3 H 0.594(2) 0.979(10) 0.519(2) 0.044(11) Uiso 1 1 d .
C3 C 0.6045(2) 0.8272(9) 0.5094(3) 0.0578(11) Uani 1 1 d .
O3 O 0.74814(16) 0.8098(7) 0.70420(19) 0.0634(9) Uani 1 1 d .
O4 O 0.66337(17) 0.3042(7) 0.8113(2) 0.0784(11) Uani 1 1 d .
C4 C 0.6091(2) 0.6676(8) 0.5610(2) 0.0510(10) Uani 1 1 d .
H5 H 0.645(2) 0.329(9) 0.600(3) 0.054(12) Uiso 1 1 d .
C5 C 0.6412(3) 0.4592(9) 0.5628(3) 0.0601(12) Uani 1 1 d .
H6 H 0.687(3) 0.273(10) 0.517(3) 0.057(14) Uiso 1 1 d .
C6 C 0.6659(3) 0.4124(10) 0.5130(3) 0.0635(13) Uani 1 1 d .
H7 H 0.543(3) 0.845(9) 0.593(3) 0.052(12) Uiso 1 1 d .
C7 C 0.5779(2) 0.7158(8) 0.6126(2) 0.0517(10) Uani 1 1 d .
C8 C 0.6289(2) 0.7900(8) 0.6929(3) 0.0492(10) Uani 1 1 d .
H8 H 0.625(4) 0.970(17) 0.700(4) 0.12(2) Uiso 1 1 d .
C9 C 0.7071(2) 0.7238(7) 0.7214(2) 0.0491(10) Uani 1 1 d .
C10 C 0.6644(2) 0.4732(9) 0.7795(2) 0.0521(10) Uani 1 1 d .
C11 C 0.6048(2) 0.6489(8) 0.7401(3) 0.0497(10) Uani 1 1 d .
H11 H 0.602(2) 0.739(8) 0.777(2) 0.037(10) Uiso 1 1 d .
C12 C 0.5331(2) 0.5414(9) 0.6844(2) 0.0521(10) Uani 1 1 d .
H12 H 0.497(3) 0.647(10) 0.675(3) 0.056(13) Uiso 1 1 d .
C13 C 0.5103(2) 0.3240(9) 0.7066(3) 0.0547(11) Uani 1 1 d .
C14 C 0.4729(4) 0.1688(13) 0.7883(5) 0.097(2) Uani 1 1 d .
H00G H 0.4234 0.1397 0.7544 0.146 Uiso 1 1 calc R
H00H H 0.4779 0.1999 0.8363 0.146 Uiso 1 1 calc R
H00I H 0.5010 0.0372 0.7909 0.146 Uiso 1 1 calc R
C15 C 0.7940(2) 0.4458(7) 0.8102(2) 0.0460(9) Uani 1 1 d .
C16 C 0.8097(2) 0.3022(9) 0.7668(3) 0.0560(11) Uani 1 1 d .
H16 H 0.775(2) 0.289(8) 0.713(3) 0.041(10) Uiso 1 1 d .
C17 C 0.8758(3) 0.1945(10) 0.7953(3) 0.0626(13) Uani 1 1 d .
H17 H 0.880(3) 0.103(10) 0.765(3) 0.063(15) Uiso 1 1 d .
C18 C 0.9231(2) 0.2317(10) 0.8672(3) 0.0680(14) Uani 1 1 d .
H18 H 0.9673 0.1582 0.8876 0.082 Uiso 1 1 calc R
C19 C 0.9080(2) 0.3731(10) 0.9104(3) 0.0642(13) Uani 1 1 d .
H19 H 0.940(3) 0.383(9) 0.962(3) 0.054(12) Uiso 1 1 d .
C20 C 0.8427(2) 0.4925(8) 0.8835(2) 0.0489(9) Uani 1 1 d .
C21 C 0.8321(2) 0.6520(9) 0.9374(3) 0.0590(11) Uani 1 1 d .
C22 C 0.9019(3) 0.7574(14) 0.9945(4) 0.093(2) Uani 1 1 d .
H00D H 0.8925 0.8607 1.0250 0.139 Uiso 1 1 calc R
H00E H 0.9239 0.8394 0.9701 0.139 Uiso 1 1 calc R
H00F H 0.9337 0.6387 1.0245 0.139 Uiso 1 1 calc R
C23 C 0.8022(5) 0.5138(14) 0.9784(5) 0.108(2) Uani 1 1 d .
H00J H 0.8368 0.4018 1.0086 0.162 Uiso 1 1 calc R
H00K H 0.7591 0.4382 0.9436 0.162 Uiso 1 1 calc R
H00L H 0.7916 0.6135 1.0089 0.162 Uiso 1 1 calc R
C24 C 0.7827(3) 0.8577(10) 0.8994(3) 0.0751(15) Uani 1 1 d .
H00A H 0.7339 0.8063 0.8728 0.113 Uiso 1 1 calc R
H00B H 0.7964 0.9275 0.8657 0.113 Uiso 1 1 calc R
H00C H 0.7871 0.9674 0.9359 0.113 Uiso 1 1 calc R

loop_
_atom_site_aniso_label
_atom_site_aniso_U_11
_atom_site_aniso_U_22
_atom_site_aniso_U_33
_atom_site_aniso_U_23
_atom_site_aniso_U_13
_atom_site_aniso_U_12
Cl1 0.0861(9) 0.1201(14) 0.0722(8) -0.0150(9) 0.0466(7) -0.0221(9)
O1 0.091(3) 0.051(2) 0.122(3) -0.010(2) 0.071(2) -0.005(2)
N1 0.0473(19) 0.062(2) 0.058(2) -0.005(2) 0.0219(18) -0.0086(18)
C1 0.052(2) 0.082(4) 0.054(3) -0.006(2) 0.021(2) -0.018(2)
O2 0.069(2) 0.061(2) 0.090(2) 0.0059(18) 0.0494(19) 0.0010(17)
N2 0.0364(15) 0.049(2) 0.0599(19) 0.0023(17) 0.0248(14) 0.0007(15)
C2 0.067(3) 0.063(3) 0.063(3) 0.012(2) 0.026(2) -0.013(3)
C3 0.054(2) 0.050(3) 0.058(3) 0.006(2) 0.018(2) -0.006(2)
O3 0.0539(16) 0.064(2) 0.077(2) 0.0032(18) 0.0353(16) -0.0105(16)
O4 0.0585(18) 0.073(2) 0.111(3) 0.037(2) 0.047(2) 0.0090(18)
C4 0.045(2) 0.050(2) 0.050(2) -0.001(2) 0.0165(17) 0.0001(19)
C5 0.065(3) 0.057(3) 0.061(3) 0.008(2) 0.032(2) 0.008(2)
C6 0.061(3) 0.060(3) 0.072(3) 0.002(2) 0.034(2) 0.007(2)
C7 0.044(2) 0.047(2) 0.058(3) 0.0021(19) 0.0189(19) 0.0016(19)
C8 0.049(2) 0.036(2) 0.063(3) 0.0015(19) 0.0268(19) 0.0035(17)
C9 0.050(2) 0.043(2) 0.056(2) -0.0055(18) 0.0260(19) -0.0064(18)
C10 0.046(2) 0.055(3) 0.060(2) 0.006(2) 0.0285(19) 0.003(2)
C11 0.044(2) 0.049(2) 0.058(2) 0.000(2) 0.0256(19) 0.0081(19)
C12 0.041(2) 0.052(3) 0.062(2) 0.002(2) 0.0234(18) 0.007(2)
C13 0.043(2) 0.046(3) 0.079(3) -0.001(2) 0.033(2) 0.0048(19)
C14 0.115(5) 0.080(5) 0.132(6) 0.027(4) 0.087(5) 0.019(4)
C15 0.0388(18) 0.041(2) 0.062(2) 0.0054(19) 0.0264(18) 0.0039(16)
C16 0.051(2) 0.060(3) 0.059(3) -0.007(2) 0.027(2) 0.002(2)
C17 0.059(3) 0.060(3) 0.077(3) -0.009(3) 0.039(3) 0.005(2)
C18 0.045(2) 0.072(3) 0.088(4) 0.005(3) 0.032(2) 0.011(2)
C19 0.045(2) 0.072(3) 0.069(3) -0.003(3) 0.022(2) -0.002(2)
C20 0.045(2) 0.046(2) 0.059(2) 0.002(2) 0.0270(18) 0.0008(18)
C21 0.061(3) 0.055(3) 0.063(3) -0.002(2) 0.031(2) -0.002(2)
C22 0.077(3) 0.097(5) 0.081(4) -0.028(4) 0.019(3) -0.004(3)
C23 0.168(7) 0.080(4) 0.134(6) -0.002(4) 0.119(6) -0.007(5)
C24 0.077(3) 0.062(3) 0.082(4) -0.018(3) 0.034(3) 0.007(3)

loop_
_atom_type_symbol
_atom_type_description
_atom_type_scat_dispersion_real
_atom_type_scat_dispersion_imag
_atom_type_scat_source
C C 0.0181 0.0091 'International Tables Vol C Tables 4.2.6.8 and 6.1.1.4'
H H 0.0000 0.0000 'International Tables Vol C Tables 4.2.6.8 and 6.1.1.4'
N N 0.0311 0.0180 'International Tables Vol C Tables 4.2.6.8 and 6.1.1.4'
O O 0.0492 0.0322 'International Tables Vol C Tables 4.2.6.8 and 6.1.1.4'
Cl Cl 0.3639 0.7018 'International Tables Vol C Tables 4.2.6.8 and 6.1.1.4'

loop_
_geom_angle_atom_site_label_1
_geom_angle_atom_site_label_2
_geom_angle_atom_site_label_3
_geom_angle
C12 N1 C7 106.9(4)
C12 N1 H1N 119(3)
C7 N1 H1N 102(4)
C6 C1 C2 122.4(5)
C6 C1 Cl1 117.7(5)
C2 C1 Cl1 119.8(4)
C13 O2 C14 115.9(5)
C10 N2 C9 113.4(3)
C10 N2 C15 124.4(4)
C9 N2 C15 121.8(3)
C1 C2 C3 117.7(5)
C1 C2 H2 126(4)
C3 C2 H2 116(4)
C4 C3 C2 122.0(5)
C4 C3 H3 115(3)
C2 C3 H3 122(3)
C3 C4 C5 117.9(4)
C3 C4 C7 121.2(4)
C5 C4 C7 120.9(4)
C6 C5 C4 120.5(5)
C6 C5 H5 118(3)
C4 C5 H5 121(3)
C1 C6 C5 119.4(5)
C1 C6 H6 123(3)
C5 C6 H6 117(3)
N1 C7 C4 109.1(4)
N1 C7 C8 102.7(4)
C4 C7 C8 118.9(3)
N1 C7 H7 113(3)
C4 C7 H7 110(3)
C8 C7 H7 103(3)
C9 C8 C11 104.3(4)
C9 C8 C7 114.9(4)
C11 C8 C7 104.7(4)
C9 C8 H8 109(4)
C11 C8 H8 112(4)
C7 C8 H8 111(4)
O3 C9 N2 125.6(4)
O3 C9 C8 126.2(4)
N2 C9 C8 108.1(3)
O4 C10 N2 124.7(4)
O4 C10 C11 128.5(4)
N2 C10 C11 106.7(4)
C10 C11 C8 104.9(3)
C10 C11 C12 113.4(4)
C8 C11 C12 104.7(4)
C10 C11 H11 107(3)
C8 C11 H11 112(3)
C12 C11 H11 114(2)
N1 C12 C13 111.3(4)
N1 C12 C11 100.9(3)
C13 C12 C11 117.6(4)
N1 C12 H12 114(3)
C13 C12 H12 106(3)
C11 C12 H12 108(3)
O1 C13 O2 123.2(5)
O1 C13 C12 126.1(5)
O2 C13 C12 110.7(4)
O2 C14 H00G 109.5
O2 C14 H00H 109.5
H00G C14 H00H 109.5
O2 C14 H00I 109.5
H00G C14 H00I 109.5
H00H C14 H00I 109.5
C16 C15 C20 122.7(4)
C16 C15 N2 115.1(4)
C20 C15 N2 122.1(4)
C15 C16 C17 120.5(5)
C15 C16 H16 120(2)
C17 C16 H16 120(2)
C18 C17 C16 117.7(5)
C18 C17 H17 128(4)
C16 C17 H17 115(4)
C17 C18 C19 122.1(5)
C17 C18 H18 118.9
C19 C18 H18 118.9
C18 C19 C20 122.4(5)
C18 C19 H19 121(3)
C20 C19 H19 117(3)
C15 C20 C19 114.5(4)
C15 C20 C21 127.7(4)
C19 C20 C21 117.8(4)
C23 C21 C22 107.3(6)
C23 C21 C24 109.7(5)
C22 C21 C24 104.7(5)
C23 C21 C20 108.8(5)
C22 C21 C20 112.4(4)
C24 C21 C20 113.6(4)
C21 C22 H00D 109.5
C21 C22 H00E 109.5
H00D C22 H00E 109.5
C21 C22 H00F 109.5
H00D C22 H00F 109.5
H00E C22 H00F 109.5
C21 C23 H00J 109.5
C21 C23 H00K 109.5
H00J C23 H00K 109.5
C21 C23 H00L 109.5
H00J C23 H00L 109.5
H00K C23 H00L 109.5
C21 C24 H00A 109.5
C21 C24 H00B 109.5
H00A C24 H00B 109.5
C21 C24 H00C 109.5
H00A C24 H00C 109.5
H00B C24 H00C 109.5

loop_
_geom_bond_atom_site_label_1
_geom_bond_atom_site_label_2
_geom_bond_distance
Cl1 C1 1.760(5)
O1 C13 1.188(6)
N1 C12 1.436(6)
N1 C7 1.474(6)
N1 H1N 0.83(5)
C1 C6 1.353(8)
C1 C2 1.367(9)
O2 C13 1.349(6)
O2 C14 1.434(8)
N2 C10 1.393(5)
N2 C9 1.395(6)
N2 C15 1.451(5)
C2 C3 1.384(8)
C2 H2 1.06(7)
C3 C4 1.383(7)
C3 H3 0.95(5)
O3 C9 1.196(5)
O4 C10 1.192(6)
C4 C5 1.388(7)
C4 C7 1.522(7)
C5 C6 1.384(7)
C5 H5 1.06(5)
C6 H6 0.91(6)
C7 C8 1.547(6)
C7 H7 1.00(5)
C8 C9 1.523(6)
C8 C11 1.537(7)
C8 H8 1.07(10)
C10 C11 1.528(6)
C11 C12 1.539(6)
C11 H11 0.95(5)
C12 C13 1.506(7)
C12 H12 0.93(6)
C14 H00G 0.9600
C14 H00H 0.9600
C14 H00I 0.9600
C15 C16 1.377(6)
C15 C20 1.393(6)
C16 C17 1.388(7)
C16 H16 1.00(5)
C17 C18 1.354(8)
C17 H17 0.86(6)
C18 C19 1.360(8)
C18 H18 0.9300
C19 C20 1.407(6)
C19 H19 0.96(5)
C20 C21 1.548(7)
C21 C23 1.509(8)
C21 C22 1.518(8)
C21 C24 1.542(8)
C22 H00D 0.9600
C22 H00E 0.9600
C22 H00F 0.9600
C23 H00J 0.9600
C23 H00K 0.9600
C23 H00L 0.9600
C24 H00A 0.9600
C24 H00B 0.9600
C24 H00C 0.9600

loop_
_geom_torsion_atom_site_label_1
_geom_torsion_atom_site_label_2
_geom_torsion_atom_site_label_3
_geom_torsion_atom_site_label_4
_geom_torsion
C6 C1 C2 C3 -1.7(7)
Cl1 C1 C2 C3 176.8(4)
C1 C2 C3 C4 -0.4(7)
C2 C3 C4 C5 2.1(7)
C2 C3 C4 C7 -176.0(4)
C3 C4 C5 C6 -1.6(7)
C7 C4 C5 C6 176.4(4)
C2 C1 C6 C5 2.1(8)
Cl1 C1 C6 C5 -176.4(4)
C4 C5 C6 C1 -0.4(8)
C12 N1 C7 C4 166.2(3)
C12 N1 C7 C8 39.1(4)
C3 C4 C7 N1 141.9(4)
C5 C4 C7 N1 -36.1(5)
C3 C4 C7 C8 -100.8(5)
C5 C4 C7 C8 81.1(6)
N1 C7 C8 C9 98.6(4)
C4 C7 C8 C9 -22.0(6)
N1 C7 C8 C11 -15.2(4)
C4 C7 C8 C11 -135.7(4)
C10 N2 C9 O3 -176.5(5)
C15 N2 C9 O3 -3.6(7)
C10 N2 C9 C8 5.8(5)
C15 N2 C9 C8 178.7(4)
C11 C8 C9 O3 -172.7(5)
C7 C8 C9 O3 73.3(6)
C11 C8 C9 N2 5.0(5)
C7 C8 C9 N2 -109.0(4)
C9 N2 C10 O4 167.6(5)
C15 N2 C10 O4 -5.1(8)
C9 N2 C10 C11 -14.1(5)
C15 N2 C10 C11 173.2(4)
O4 C10 C11 C8 -165.4(5)
N2 C10 C11 C8 16.3(5)
O4 C10 C11 C12 -51.8(7)
N2 C10 C11 C12 130.0(4)
C9 C8 C11 C10 -12.7(5)
C7 C8 C11 C10 108.4(4)
C9 C8 C11 C12 -132.3(4)
C7 C8 C11 C12 -11.2(4)
C7 N1 C12 C13 -171.6(3)
C7 N1 C12 C11 -46.0(4)
C10 C11 C12 N1 -79.7(5)
C8 C11 C12 N1 34.1(5)
C10 C11 C12 C13 41.5(5)
C8 C11 C12 C13 155.3(4)
C14 O2 C13 O1 0.0(7)
C14 O2 C13 C12 178.2(5)
N1 C12 C13 O1 -0.6(7)
C11 C12 C13 O1 -116.3(6)
N1 C12 C13 O2 -178.7(3)
C11 C12 C13 O2 65.6(5)
C10 N2 C15 C16 99.6(5)
C9 N2 C15 C16 -72.5(5)
C10 N2 C15 C20 -81.9(6)
C9 N2 C15 C20 106.0(5)
C20 C15 C16 C17 0.6(7)
N2 C15 C16 C17 179.1(4)
C15 C16 C17 C18 1.5(8)
C16 C17 C18 C19 -1.5(8)
C17 C18 C19 C20 -0.7(9)
C16 C15 C20 C19 -2.7(6)
N2 C15 C20 C19 179.0(4)
C16 C15 C20 C21 179.1(5)
N2 C15 C20 C21 0.8(7)
C18 C19 C20 C15 2.8(7)
C18 C19 C20 C21 -178.9(5)
C15 C20 C21 C23 91.0(7)
C19 C20 C21 C23 -87.1(6)
C15 C20 C21 C22 -150.3(5)
C19 C20 C21 C22 31.6(7)
C15 C20 C21 C24 -31.6(7)
C19 C20 C21 C24 150.3(5)
